data_1522135
loop_
_publ_author_name
'Wang, Y.-X.'
'Lin, J.-H.'
'Du, Y.'
'Loong, C.-K.'
'Qin, R.-W.'
'Han, B.'

_publ_section_title
;
 A hexagonal perovskite intergrowth compound: La2 Ca2 Mn O7
;
_journal_name_full 'Angew. Chem. Int. ed.'
_journal_page_first 2730
_journal_page_last 2732
_journal_volume 39
_journal_year 2000
_chemical_formula_sum 'Ca2 La2 Mn O7'
_chemical_name_systematic 'La2 Ca2 Mn O7'
_space_group_IT_number 148
_symmetry_space_group_name_Hall '-R 3'
_symmetry_space_group_name_H-M 'R -3 :H'
_cell_angle_alpha 90
_cell_angle_beta 90
_cell_angle_gamma 120
_cell_formula_units_Z 3
_cell_length_a 5.62176
_cell_length_b 5.62176
_cell_length_c 17.31609
_cell_volume 473.942
_citation_journal_id_ASTM ACIEF5
_cod_data_source_file Wang_ACIEF5_2000_936.cif
_cod_data_source_block Ca2La2Mn1O7
_cod_original_cell_volume 473.9418
_cod_original_formula_sum 'Ca2 La2 Mn1 O7'
_cod_database_code 1522135

loop_
_symmetry_equiv_pos_as_xyz
x,y,z
-y,x-y,z
-x+y,-x,z
-x,-y,-z
y,-x+y,-z
x-y,x,-z
x+2/3,y+1/3,z+1/3
-y+2/3,x-y+1/3,z+1/3
-x+y+2/3,-x+1/3,z+1/3
-x+2/3,-y+1/3,-z+1/3
y+2/3,-x+y+1/3,-z+1/3
x-y+2/3,x+1/3,-z+1/3
x+1/3,y+2/3,z+2/3
-y+1/3,x-y+2/3,z+2/3
-x+y+1/3,-x+2/3,z+2/3
-x+1/3,-y+2/3,-z+2/3
y+1/3,-x+y+2/3,-z+2/3
x-y+1/3,x+2/3,-z+2/3

loop_
_atom_site_label
_atom_site_type_symbol
_atom_site_fract_x
_atom_site_fract_y
_atom_site_fract_z
_atom_site_occupancy
_atom_site_U_iso_or_equiv
O2 O-2 0 0.128 0.5 0.1667 0.0
La2 La+3 0 0 0.82745 0.077 0.0
O1 O-2 0.0148 0.5023 0.6024 1 0.0
La1 La+3 0 0 0.37757 0.923 0.0
Ca2 Ca+2 0 0 0.82745 0.923 0.0
Mn1 Mn+4 0 0 0 1 0.0
Ca1 Ca+2 0 0 0.37757 0.077 0.0
